data_4102725
loop_
_publ_author_name
'Shigeru Yamaguchi'
'Hiroshi Shinokubo'
'Atsuhiro Osuka'

_publ_section_title
;
 \h2-Porphyrin Ru(II) \p Complexes
;
_journal_name_full 'Journal of the American Chemical Society'
_journal_page_first 9992
_journal_page_last 9993
_journal_paper_doi 10.1021/ja104842h
_journal_volume 132
_journal_year 2010
_chemical_formula_sum 'C94.5 H88 Cl8 F6 N8 O1.5 P Ru'
_chemical_formula_weight 1889.37
_chemical_name_systematic
; 
 ? 
;
_space_group_IT_number 2
_symmetry_cell_setting triclinic
_symmetry_Int_Tables_number 2
_symmetry_space_group_name_Hall '-P 1'
_symmetry_space_group_name_H-M 'P -1'
_atom_sites_solution_hydrogens geom
_atom_sites_solution_primary direct
_atom_sites_solution_secondary difmap
_audit_creation_method SHELXL-97
_cell_angle_alpha 98.560(2)
_cell_angle_beta 108.486(2)
_cell_angle_gamma 95.273(2)
_cell_formula_units_Z 2
_cell_length_a 15.6211(15)
_cell_length_b 16.9965(16)
_cell_length_c 18.8231(17)
_cell_measurement_reflns_used 9641
_cell_measurement_temperature 153(2)
_cell_measurement_theta_max 28.33
_cell_measurement_theta_min 2.20
_cell_volume 4635.1(8)
_computing_cell_refinement 'Bruker SMART'
_computing_data_collection 'Bruker SMART'
_computing_data_reduction 'Bruker SAINT'
_computing_molecular_graphics 'Bruker SHELXTL'
_computing_publication_material 'Bruker SHELXTL'
_computing_structure_refinement 'SHELXL-97 (Sheldrick, 1997)'
_computing_structure_solution 'SHELXS-97 (Sheldrick, 1990)'
_diffrn_ambient_temperature 123(2)
_diffrn_detector_area_resol_mean 8.366
_diffrn_measured_fraction_theta_full 0.986
_diffrn_measured_fraction_theta_max 0.986
_diffrn_measurement_device_type 'CCD area detector'
_diffrn_measurement_method 'phi and omega scans'
_diffrn_radiation_monochromator graphite
_diffrn_radiation_source 'fine-focus sealed tube'
_diffrn_radiation_type MoK\a
_diffrn_radiation_wavelength 0.71073
_diffrn_reflns_av_R_equivalents 0.0179
_diffrn_reflns_av_sigmaI/netI 0.0331
_diffrn_reflns_limit_h_max 11
_diffrn_reflns_limit_h_min -20
_diffrn_reflns_limit_k_max 22
_diffrn_reflns_limit_k_min -22
_diffrn_reflns_limit_l_max 25
_diffrn_reflns_limit_l_min -21
_diffrn_reflns_number 34970
_diffrn_reflns_theta_full 28.35
_diffrn_reflns_theta_max 28.35
_diffrn_reflns_theta_min 1.16
_exptl_absorpt_coefficient_mu 0.480
_exptl_absorpt_correction_T_max 0.8693
_exptl_absorpt_correction_T_min 0.7615
_exptl_absorpt_correction_type empirical
_exptl_crystal_colour green
_exptl_crystal_density_diffrn 1.354
_exptl_crystal_density_method 'not measured'
_exptl_crystal_description prism
_exptl_crystal_F_000 1944
_exptl_crystal_size_max 0.60
_exptl_crystal_size_mid 0.60
_exptl_crystal_size_min 0.30
_refine_diff_density_max 2.479
_refine_diff_density_min -2.381
_refine_diff_density_rms 0.169
_refine_ls_extinction_method none
_refine_ls_goodness_of_fit_ref 1.048
_refine_ls_hydrogen_treatment constr
_refine_ls_matrix_type full
_refine_ls_number_parameters 1164
_refine_ls_number_reflns 22837
_refine_ls_number_restraints 113
_refine_ls_restrained_S_all 1.059
_refine_ls_R_factor_all 0.0931
_refine_ls_R_factor_gt 0.0814
_refine_ls_shift/su_max 0.002
_refine_ls_shift/su_mean 0.000
_refine_ls_structure_factor_coef Fsqd
_refine_ls_weighting_details 'calc w=1/[\s^2^(Fo^2^)+(0.1459P)^2^+13.3521P] where P=(Fo^2^+2Fc^2^)/3'
_refine_ls_weighting_scheme calc
_refine_ls_wR_factor_gt 0.2320
_refine_ls_wR_factor_ref 0.2459
_reflns_number_gt 19368
_reflns_number_total 22837
_reflns_threshold_expression >2sigma(I)
_cod_data_source_file ja104842h_si_001.cif
_cod_data_source_block 90713yamaguchi
_cod_original_formula_sum 'C94.50 H88 Cl8 F6 N8 O1.50 P Ru'
_cod_database_code 4102725

loop_
_symmetry_equiv_pos_as_xyz
'x, y, z'
'-x, -y, -z'

loop_
_atom_site_label
_atom_site_type_symbol
_atom_site_fract_x
_atom_site_fract_y
_atom_site_fract_z
_atom_site_U_iso_or_equiv
_atom_site_adp_type
_atom_site_occupancy
_atom_site_symmetry_multiplicity
_atom_site_calc_flag
_atom_site_refinement_flags
_atom_site_disorder_assembly
_atom_site_disorder_group
C1 C 0.6778(3) 0.8362(2) 0.2443(2) 0.0258(7) Uani 1 1 d . . .
C2 C 0.7441(3) 0.7819(2) 0.2407(2) 0.0267(7) Uani 1 1 d . . .
C3 C 0.7173(3) 0.7145(2) 0.2626(2) 0.0281(7) Uani 1 1 d . . .
H3 H 0.7478 0.6687 0.2677 0.034 Uiso 1 1 calc R . .
C4 C 0.6330(3) 0.7257(2) 0.2769(2) 0.0262(7) Uani 1 1 d . . .
C5 C 0.5787(3) 0.6637(2) 0.2930(2) 0.0270(7) Uani 1 1 d . . .
C6 C 0.4918(3) 0.6685(2) 0.2956(2) 0.0276(7) Uani 1 1 d . . .
C7 C 0.4318(3) 0.6067(2) 0.3077(2) 0.0310(8) Uani 1 1 d . . .
H7 H 0.4443 0.5540 0.3138 0.037 Uiso 1 1 calc R . .
C8 C 0.3548(3) 0.6356(2) 0.3091(2) 0.0319(8) Uani 1 1 d . . .
H8 H 0.3040 0.6071 0.3164 0.038 Uiso 1 1 calc R . .
C9 C 0.3633(3) 0.7182(2) 0.2973(2) 0.0303(8) Uani 1 1 d . . .
C10 C 0.3017(3) 0.7710(2) 0.2984(2) 0.0314(8) Uani 1 1 d . . .
C11 C 0.3161(3) 0.8544(2) 0.2932(2) 0.0318(8) Uani 1 1 d . . .
C12 C 0.2469(3) 0.9059(3) 0.2918(3) 0.0418(10) Uani 1 1 d . . .
H12 H 0.1862 0.8902 0.2901 0.050 Uiso 1 1 calc R . .
C13 C 0.2860(3) 0.9807(3) 0.2934(3) 0.0398(10) Uani 1 1 d . . .
H13 H 0.2585 1.0283 0.2947 0.048 Uiso 1 1 calc R . .
C14 C 0.3780(3) 0.9746(2) 0.2930(2) 0.0298(8) Uani 1 1 d . . .
C15 C 0.4408(3) 1.0395(2) 0.2946(2) 0.0273(7) Uani 1 1 d . . .
C16 C 0.5279(3) 1.0344(2) 0.28944(19) 0.0254(7) Uani 1 1 d . . .
C17 C 0.5942(3) 1.0967(2) 0.2893(2) 0.0284(7) Uani 1 1 d . . .
H17 H 0.5900 1.1526 0.2968 0.034 Uiso 1 1 calc R . .
C18 C 0.6658(3) 1.0627(2) 0.2764(2) 0.0275(7) Uani 1 1 d . . .
H18 H 0.7201 1.0907 0.2740 0.033 Uiso 1 1 calc R . .
C19 C 0.6437(3) 0.9784(2) 0.2675(2) 0.0253(7) Uani 1 1 d . . .
C20 C 0.6949(3) 0.9199(2) 0.2447(2) 0.0254(7) Uani 1 1 d . . .
H20 H 0.7438 0.9383 0.2287 0.031 Uiso 1 1 calc R . .
C21 C 0.6145(3) 0.5861(2) 0.3030(2) 0.0282(7) Uani 1 1 d . . .
C22 C 0.5739(3) 0.5173(2) 0.2471(2) 0.0311(8) Uani 1 1 d . . .
H22 H 0.5234 0.5206 0.2039 0.037 Uiso 1 1 calc R . .
C23 C 0.6058(3) 0.4441(2) 0.2536(2) 0.0327(8) Uani 1 1 d . . .
C24 C 0.6794(3) 0.4421(2) 0.3178(3) 0.0359(9) Uani 1 1 d . . .
H24 H 0.7027 0.3927 0.3227 0.043 Uiso 1 1 calc R . .
C25 C 0.7210(3) 0.5091(2) 0.3755(3) 0.0340(8) Uani 1 1 d . A .
C26 C 0.6871(3) 0.5817(2) 0.3669(2) 0.0304(8) Uani 1 1 d . . .
H26 H 0.7141 0.6283 0.4052 0.037 Uiso 1 1 calc R . .
C27 C 0.5604(4) 0.3696(2) 0.1896(3) 0.0405(10) Uani 1 1 d . . .
C28 C 0.5603(5) 0.2924(3) 0.2220(3) 0.0565(15) Uani 1 1 d . . .
H28A H 0.5287 0.2467 0.1806 0.085 Uiso 1 1 calc R . .
H28B H 0.5288 0.2969 0.2596 0.085 Uiso 1 1 calc R . .
H28C H 0.6234 0.2841 0.2466 0.085 Uiso 1 1 calc R . .
C29 C 0.4620(5) 0.3770(4) 0.1434(5) 0.093(3) Uani 1 1 d . . .
H29A H 0.4625 0.4197 0.1138 0.139 Uiso 1 1 calc R . .
H29B H 0.4279 0.3901 0.1782 0.139 Uiso 1 1 calc R . .
H29C H 0.4326 0.3258 0.1087 0.139 Uiso 1 1 calc R . .
C30 C 0.6140(6) 0.3639(4) 0.1345(3) 0.0634(17) Uani 1 1 d . . .
H30A H 0.6767 0.3566 0.1616 0.095 Uiso 1 1 calc R . .
H30B H 0.6146 0.4135 0.1138 0.095 Uiso 1 1 calc R . .
H30C H 0.5850 0.3179 0.0927 0.095 Uiso 1 1 calc R . .
C31 C 0.8001(3) 0.5056(3) 0.4480(3) 0.0438(11) Uani 1 1 d D . .
C32 C 0.8263(8) 0.4242(5) 0.4535(7) 0.079(4) Uani 0.715(11) 1 d PD A 5
H32A H 0.8779 0.4274 0.5005 0.118 Uiso 0.715(11) 1 calc PR A 5
H32B H 0.8438 0.4038 0.4094 0.118 Uiso 0.715(11) 1 calc PR A 5
H32C H 0.7744 0.3877 0.4542 0.118 Uiso 0.715(11) 1 calc PR A 5
C33 C 0.8815(5) 0.5677(6) 0.4563(5) 0.061(2) Uani 0.715(11) 1 d PD A 5
H33A H 0.8634 0.6215 0.4588 0.091 Uiso 0.715(11) 1 calc PR A 5
H33B H 0.9018 0.5553 0.4122 0.091 Uiso 0.715(11) 1 calc PR A 5
H33C H 0.9315 0.5662 0.5031 0.091 Uiso 0.715(11) 1 calc PR A 5
C34 C 0.7694(6) 0.5314(6) 0.5182(4) 0.057(2) Uani 0.715(11) 1 d PD A 5
H34A H 0.8161 0.5238 0.5646 0.085 Uiso 0.715(11) 1 calc PR A 5
H34B H 0.7116 0.4984 0.5114 0.085 Uiso 0.715(11) 1 calc PR A 5
H34C H 0.7613 0.5882 0.5225 0.085 Uiso 0.715(11) 1 calc PR A 5
C35 C 0.2168(3) 0.7396(2) 0.3122(2) 0.0324(8) Uani 1 1 d . . .
C36 C 0.1581(3) 0.6727(2) 0.2647(2) 0.0338(8) Uani 1 1 d . . .
H36 H 0.1685 0.6496 0.2195 0.041 Uiso 1 1 calc R . .
C37 C 0.0843(3) 0.6387(2) 0.2818(3) 0.0354(8) Uani 1 1 d . . .
C38 C 0.0676(3) 0.6767(3) 0.3465(3) 0.0367(9) Uani 1 1 d . . .
H38 H 0.0167 0.6547 0.3583 0.044 Uiso 1 1 calc R . .
C39 C 0.1233(3) 0.7459(3) 0.3941(3) 0.0364(9) Uani 1 1 d . . .
C40 C 0.1985(3) 0.7759(2) 0.3763(3) 0.0357(8) Uani 1 1 d . . .
H40 H 0.2382 0.8222 0.4086 0.043 Uiso 1 1 calc R . .
C41 C 0.0256(3) 0.5602(3) 0.2314(3) 0.0427(10) Uani 1 1 d . . .
C42 C 0.0010(4) 0.5661(4) 0.1468(3) 0.0602(15) Uani 1 1 d . . .
H42A H -0.0339 0.5150 0.1151 0.090 Uiso 1 1 calc R . .
H42B H 0.0570 0.5777 0.1350 0.090 Uiso 1 1 calc R . .
H42C H -0.0359 0.6094 0.1364 0.090 Uiso 1 1 calc R . .
C43 C -0.0620(5) 0.5404(4) 0.2476(5) 0.082(2) Uani 1 1 d . . .
H43A H -0.0958 0.5862 0.2434 0.123 Uiso 1 1 calc R . .
H43B H -0.0475 0.5290 0.2993 0.123 Uiso 1 1 calc R . .
H43C H -0.0993 0.4931 0.2107 0.123 Uiso 1 1 calc R . .
C44 C 0.0837(4) 0.4914(3) 0.2454(3) 0.0539(13) Uani 1 1 d . . .
H44A H 0.0981 0.4847 0.2986 0.081 Uiso 1 1 calc R . .
H44B H 0.1405 0.5047 0.2351 0.081 Uiso 1 1 calc R . .
H44C H 0.0493 0.4413 0.2114 0.081 Uiso 1 1 calc R . .
C45 C 0.1036(4) 0.7925(3) 0.4626(3) 0.0461(11) Uani 1 1 d . . .
C46 C 0.0229(5) 0.7495(4) 0.4769(4) 0.0632(16) Uani 1 1 d . . .
H46A H 0.0370 0.6976 0.4904 0.095 Uiso 1 1 calc R . .
H46B H -0.0308 0.7407 0.4306 0.095 Uiso 1 1 calc R . .
H46C H 0.0104 0.7824 0.5188 0.095 Uiso 1 1 calc R . .
C47 C 0.1864(5) 0.8043(4) 0.5350(3) 0.0636(16) Uani 1 1 d . . .
H47A H 0.1735 0.8361 0.5772 0.095 Uiso 1 1 calc R . .
H47B H 0.2392 0.8327 0.5270 0.095 Uiso 1 1 calc R . .
H47C H 0.1999 0.7518 0.5472 0.095 Uiso 1 1 calc R . .
C48 C 0.0838(5) 0.8757(3) 0.4450(4) 0.0639(16) Uani 1 1 d . . .
H48A H 0.0313 0.8692 0.3981 0.096 Uiso 1 1 calc R . .
H48B H 0.1373 0.9044 0.4384 0.096 Uiso 1 1 calc R . .
H48C H 0.0701 0.9066 0.4873 0.096 Uiso 1 1 calc R . .
C49 C 0.4136(3) 1.1221(2) 0.3015(2) 0.0277(7) Uani 1 1 d . . .
C50 C 0.3381(3) 1.1393(2) 0.2463(2) 0.0291(7) Uani 1 1 d . . .
H50 H 0.3058 1.0995 0.2023 0.035 Uiso 1 1 calc R . .
C51 C 0.3091(3) 1.2148(2) 0.2547(2) 0.0299(8) Uani 1 1 d . . .
C52 C 0.3594(3) 1.2720(2) 0.3186(2) 0.0320(8) Uani 1 1 d . . .
H52 H 0.3396 1.3230 0.3253 0.038 Uiso 1 1 calc R . .
C53 C 0.4378(3) 1.2580(2) 0.3735(2) 0.0309(8) Uani 1 1 d . . .
C54 C 0.4635(3) 1.1818(2) 0.3648(2) 0.0302(8) Uani 1 1 d . . .
H54 H 0.5155 1.1702 0.4022 0.036 Uiso 1 1 calc R . .
C55 C 0.2218(3) 1.2289(3) 0.1957(2) 0.0345(8) Uani 1 1 d . . .
C56 C 0.2010(4) 1.3146(3) 0.2125(3) 0.0496(12) Uani 1 1 d . . .
H56A H 0.2534 1.3532 0.2158 0.074 Uiso 1 1 calc R . .
H56B H 0.1894 1.3233 0.2610 0.074 Uiso 1 1 calc R . .
H56C H 0.1471 1.3222 0.1715 0.074 Uiso 1 1 calc R . .
C57 C 0.2289(4) 1.2137(4) 0.1160(3) 0.0492(12) Uani 1 1 d . . .
H57A H 0.1738 1.2261 0.0793 0.074 Uiso 1 1 calc R . .
H57B H 0.2349 1.1572 0.1019 0.074 Uiso 1 1 calc R . .
H57C H 0.2824 1.2482 0.1155 0.074 Uiso 1 1 calc R . .
C58 C 0.1411(3) 1.1695(3) 0.1964(3) 0.0479(11) Uani 1 1 d . . .
H58A H 0.1365 1.1775 0.2476 0.072 Uiso 1 1 calc R . .
H58B H 0.1513 1.1142 0.1822 0.072 Uiso 1 1 calc R . .
H58C H 0.0843 1.1791 0.1598 0.072 Uiso 1 1 calc R . .
C59 C 0.4905(3) 1.3246(3) 0.4424(3) 0.0387(9) Uani 1 1 d . . .
C60 C 0.4342(4) 1.3345(4) 0.4960(3) 0.0578(14) Uani 1 1 d . . .
H60A H 0.4629 1.3814 0.5368 0.087 Uiso 1 1 calc R . .
H60B H 0.4315 1.2862 0.5184 0.087 Uiso 1 1 calc R . .
H60C H 0.3722 1.3421 0.4671 0.087 Uiso 1 1 calc R . .
C61 C 0.5843(4) 1.3047(4) 0.4862(4) 0.0608(16) Uani 1 1 d . . .
H61A H 0.6179 1.2922 0.4510 0.091 Uiso 1 1 calc R . .
H61B H 0.5763 1.2582 0.5098 0.091 Uiso 1 1 calc R . .
H61C H 0.6187 1.3511 0.5260 0.091 Uiso 1 1 calc R . .
C62 C 0.5055(5) 1.4047(3) 0.4171(3) 0.0554(13) Uani 1 1 d . . .
H62A H 0.5442 1.4451 0.4611 0.083 Uiso 1 1 calc R . .
H62B H 0.4465 1.4228 0.3954 0.083 Uiso 1 1 calc R . .
H62C H 0.5354 1.3977 0.3785 0.083 Uiso 1 1 calc R . .
C63 C 0.8101(3) 0.7953(2) 0.2017(2) 0.0283(7) Uani 1 1 d . . .
C64 C 0.8962(3) 0.7727(2) 0.2213(3) 0.0373(9) Uani 1 1 d . . .
H64 H 0.9188 0.7500 0.2656 0.045 Uiso 1 1 calc R . .
C65 C 0.9491(3) 0.7836(3) 0.1761(3) 0.0434(11) Uani 1 1 d . . .
H65 H 1.0088 0.7694 0.1895 0.052 Uiso 1 1 calc R . .
C66 C 0.9143(3) 0.8152(3) 0.1111(3) 0.0403(10) Uani 1 1 d . . .
H66 H 0.9491 0.8224 0.0788 0.048 Uiso 1 1 calc R . .
C67 C 0.8267(3) 0.8364(2) 0.0941(3) 0.0323(8) Uani 1 1 d . . .
H67 H 0.8024 0.8579 0.0493 0.039 Uiso 1 1 calc R . .
C68 C 0.4518(3) 0.8317(2) 0.1035(2) 0.0263(7) Uani 1 1 d . . .
C69 C 0.3689(3) 0.8537(3) 0.1030(2) 0.0319(8) Uani 1 1 d . . .
H69 H 0.3212 0.8151 0.1035 0.038 Uiso 1 1 calc R . .
C70 C 0.3565(3) 0.9341(3) 0.1017(2) 0.0355(9) Uani 1 1 d . . .
H70 H 0.3000 0.9504 0.1020 0.043 Uiso 1 1 calc R . .
C71 C 0.4256(3) 0.9900(3) 0.1000(2) 0.0318(8) Uani 1 1 d . . .
H71 H 0.4164 1.0442 0.0976 0.038 Uiso 1 1 calc R . .
C72 C 0.5088(3) 0.9656(2) 0.1018(2) 0.0262(7) Uani 1 1 d . . .
C73 C 0.4767(3) 0.7501(2) 0.0984(2) 0.0269(7) Uani 1 1 d . . .
C74 C 0.4150(3) 0.6813(3) 0.0866(2) 0.0329(8) Uani 1 1 d . . .
H74 H 0.3545 0.6853 0.0859 0.040 Uiso 1 1 calc R . .
C75 C 0.4428(3) 0.6064(3) 0.0757(2) 0.0369(9) Uani 1 1 d . . .
H75 H 0.4020 0.5586 0.0683 0.044 Uiso 1 1 calc R . .
C76 C 0.5309(3) 0.6029(2) 0.0758(2) 0.0337(8) Uani 1 1 d . . .
H76 H 0.5509 0.5524 0.0669 0.040 Uiso 1 1 calc R . .
C77 C 0.5898(3) 0.6737(2) 0.0892(2) 0.0288(7) Uani 1 1 d . . .
H77 H 0.6504 0.6707 0.0897 0.035 Uiso 1 1 calc R . .
C78 C 0.5902(3) 1.0152(2) 0.1004(2) 0.0265(7) Uani 1 1 d . . .
C79 C 0.5917(3) 1.0948(2) 0.0894(2) 0.0311(8) Uani 1 1 d . . .
H79 H 0.5386 1.1199 0.0832 0.037 Uiso 1 1 calc R . .
C80 C 0.6704(3) 1.1366(2) 0.0876(2) 0.0366(9) Uani 1 1 d . . .
H80 H 0.6720 1.1905 0.0796 0.044 Uiso 1 1 calc R . .
C81 C 0.7472(3) 1.0991(3) 0.0977(3) 0.0390(9) Uani 1 1 d . . .
H81 H 0.8026 1.1271 0.0974 0.047 Uiso 1 1 calc R . .
C82 C 0.7420(3) 1.0204(2) 0.1082(2) 0.0328(8) Uani 1 1 d . . .
H82 H 0.7948 0.9947 0.1146 0.039 Uiso 1 1 calc R . .
C3I C 0.9574(7) 0.0530(6) 0.1958(6) 0.057(3) Uiso 0.603(12) 1 d P B 1
C1I C 0.975(6) 0.066(5) 0.322(5) 0.32(3) Uiso 0.603(12) 1 d P B 1
C2I C 0.9664(10) 0.0121(9) 0.2572(9) 0.084(4) Uiso 0.603(12) 1 d P B 1
O1I O 1.0495(8) 0.0036(7) 0.2848(7) 0.097(4) Uiso 0.603(12) 1 d P B 1
C1S C 0.1620(4) 0.4580(4) 0.0573(3) 0.0587(15) Uani 1 1 d . . .
H1S1 H 0.1196 0.4309 0.0785 0.070 Uiso 1 1 calc R . .
H1S2 H 0.1288 0.4942 0.0253 0.070 Uiso 1 1 calc R . .
C2S C 0.1927(5) 0.3967(4) 0.0095(4) 0.0679(18) Uani 1 1 d . . .
H2S1 H 0.1391 0.3581 -0.0250 0.082 Uiso 1 1 calc R . .
H2S2 H 0.2344 0.3665 0.0428 0.082 Uiso 1 1 calc R . .
C3S C 0.8721(9) 0.2985(5) 0.2311(6) 0.101(3) Uani 1 1 d U . .
C4S C 0.9531(8) 0.2442(10) 0.2303(7) 0.134(4) Uani 1 1 d U . .
C5S C 0.5314(9) 0.9724(9) 0.4942(6) 0.132(5) Uani 1 1 d . . .
C10S C -0.0131(13) 0.0389(10) 0.9959(11) 0.159(6) Uiso 1 1 d . . .
C11S C -0.0334(12) 0.0329(11) 0.9129(11) 0.159(6) Uiso 1 1 d . . .
C12S C 0.2673(13) 0.1463(12) 0.4492(12) 0.077(5) Uiso 0.424(8) 1 d PD C 3
C13S C 0.212(6) 0.140(6) 0.501(5) 0.35(5) Uiso 0.424(8) 1 d PD C 3
Cl8 Cl 0.1409(6) 0.0909(5) 0.5711(4) 0.110(2) Uiso 0.424(8) 1 d P C 3
Cl9 Cl 0.1952(4) 0.2085(3) 0.4348(3) 0.0869(19) Uiso 0.424(8) 1 d PD C 3
C4I C 0.1695(8) 0.1069(6) 0.5582(5) 0.0392(18) Uiso 0.576(8) 1 d P C 4
C5I C 0.2439(8) 0.1774(7) 0.4307(6) 0.054(2) Uiso 0.576(8) 1 d P C 4
C6I C 0.2777(15) 0.1506(12) 0.5342(12) 0.105(5) Uiso 0.576(8) 1 d P C 4
O2I O 0.2031(9) 0.0986(8) 0.5569(7) 0.094(4) Uiso 0.576(8) 1 d P C 4
O1T O 0.9294(14) 0.0213(13) 0.3604(12) 0.117(7) Uiso 0.397(12) 1 d P B 2
C1T C 0.8879(15) 0.0510(14) 0.2440(12) 0.087(6) Uiso 0.397(12) 1 d PD B 2
C2T C 0.9448(12) 0.0645(11) 0.3191(10) 0.059(4) Uiso 0.397(12) 1 d PD B 2
C3T C 1.041(6) 0.06(2) 0.365(6) 0.9(3) Uiso 0.397(12) 1 d PD B 2
Cl1 Cl 0.61446(6) 0.82893(5) -0.01411(5) 0.02839(19) Uani 1 1 d . . .
Cl2 Cl 0.25726(10) 0.51617(9) 0.13368(8) 0.0564(3) Uani 1 1 d . . .
Cl3 Cl 0.25023(10) 0.44240(11) -0.04621(9) 0.0678(4) Uani 1 1 d . . .
Cl5 Cl 0.8111(2) 0.25238(16) 0.27984(17) 0.1028(7) Uani 1 1 d U . .
Cl6 Cl 1.0355(3) 0.3006(2) 0.3389(2) 0.1406(12) Uani 1 1 d U . .
Cl7 Cl 0.6235(2) 1.0468(2) 0.48971(16) 0.1376(13) Uani 1 1 d . . .
Cl10 Cl 0.1168(9) -0.0022(8) 1.0077(8) 0.378(6) Uiso 1 1 d . . .
F1 F 0.8676(7) 0.1999(6) -0.0577(6) 0.114(4) Uani 0.675(12) 1 d PDU D 7
F2 F 0.9930(9) 0.2829(9) -0.0072(14) 0.191(9) Uani 0.675(12) 1 d PD D 7
F3 F 0.9387(11) 0.2215(7) 0.0616(7) 0.147(5) Uani 0.675(12) 1 d PD D 7
F4 F 0.9359(7) 0.3467(6) 0.0804(5) 0.108(4) Uani 0.675(12) 1 d PD D 7
F5 F 0.8293(8) 0.3185(9) -0.0539(8) 0.153(6) Uani 0.675(12) 1 d PD D 7
F6 F 0.8044(6) 0.2736(11) 0.0203(9) 0.149(7) Uani 0.675(12) 1 d PD D 7
N1 N 0.6099(2) 0.79960(18) 0.26723(17) 0.0254(6) Uani 1 1 d . . .
N2 N 0.4472(2) 0.73442(18) 0.28905(18) 0.0278(6) Uani 1 1 d . . .
H2 H 0.4692 0.7804 0.2808 0.033 Uiso 1 1 calc R . .
N3 N 0.3942(2) 0.89539(18) 0.29227(18) 0.0278(6) Uani 1 1 d . . .
N4 N 0.5616(2) 0.96328(17) 0.27711(17) 0.0239(6) Uani 1 1 d . . .
H4 H 0.5341 0.9153 0.2757 0.029 Uiso 1 1 calc R . .
N7 N 0.5643(2) 0.74648(18) 0.10140(17) 0.0247(6) Uani 1 1 d . . .
N6 N 0.5201(2) 0.88789(18) 0.10563(16) 0.0234(6) Uani 1 1 d . . .
N8 N 0.6656(2) 0.97856(19) 0.10973(18) 0.0268(6) Uani 1 1 d . . .
N5 N 0.7753(2) 0.82765(18) 0.13854(19) 0.0260(6) Uani 1 1 d . . .
P1 P 0.89950(9) 0.28090(9) 0.00574(9) 0.0522(3) Uani 1 1 d D . .
Ru1 Ru 0.641558(18) 0.857895(15) 0.118812(15) 0.02164(10) Uani 1 1 d . . .
C33T C 0.8394(19) 0.5805(14) 0.5017(15) 0.078(8) Uani 0.285(11) 1 d PDU A 6
H33D H 0.7927 0.6159 0.4984 0.117 Uiso 0.285(11) 1 calc PR A 6
H33E H 0.8901 0.6069 0.4895 0.117 Uiso 0.285(11) 1 calc PR A 6
H33F H 0.8620 0.5695 0.5535 0.117 Uiso 0.285(11) 1 calc PR A 6
C32T C 0.8750(19) 0.463(2) 0.4211(18) 0.086(8) Uani 0.285(11) 1 d PDU A 6
H32D H 0.8996 0.4973 0.3923 0.129 Uiso 0.285(11) 1 calc PR A 6
H32E H 0.8466 0.4109 0.3886 0.129 Uiso 0.285(11) 1 calc PR A 6
H32F H 0.9245 0.4561 0.4659 0.129 Uiso 0.285(11) 1 calc PR A 6
C34T C 0.766(2) 0.4470(19) 0.4888(18) 0.088(9) Uani 0.285(11) 1 d PDU A 6
H34D H 0.8170 0.4223 0.5177 0.132 Uiso 0.285(11) 1 calc PR A 6
H34E H 0.7196 0.4050 0.4515 0.132 Uiso 0.285(11) 1 calc PR A 6
H34F H 0.7392 0.4753 0.5239 0.132 Uiso 0.285(11) 1 calc PR A 6
F2T F 0.9882(12) 0.255(2) 0.049(2) 0.30(4) Uani 0.325(12) 1 d PD D 8
F1T F 0.8208(12) 0.2513(15) 0.0306(13) 0.088(6) Uani 0.325(12) 1 d PDU D 8
F3T F 0.9207(19) 0.3713(5) 0.020(2) 0.153(10) Uani 0.325(12) 1 d PDU D 8
F6T F 0.9705(18) 0.3262(19) -0.0184(19) 0.147(9) Uani 0.325(12) 1 d PDU D 8
F4T F 0.8528(18) 0.2074(13) 0.0212(17) 0.139(9) Uani 0.325(12) 1 d PDU D 8
F5T F 0.856(3) 0.256(3) -0.0794(5) 0.20(2) Uani 0.325(12) 1 d PD D 8

loop_
_atom_site_aniso_label
_atom_site_aniso_U_11
_atom_site_aniso_U_22
_atom_site_aniso_U_33
_atom_site_aniso_U_23
_atom_site_aniso_U_13
_atom_site_aniso_U_12
C1 0.0300(17) 0.0202(15) 0.0247(16) 0.0050(12) 0.0036(13) 0.0100(13)
C2 0.0276(17) 0.0223(16) 0.0271(17) 0.0041(13) 0.0035(14) 0.0099(13)
C3 0.0343(18) 0.0211(16) 0.0270(17) 0.0060(13) 0.0048(14) 0.0115(14)
C4 0.0365(19) 0.0198(15) 0.0210(15) 0.0044(12) 0.0060(14) 0.0103(14)
C5 0.0392(19) 0.0192(15) 0.0223(16) 0.0054(12) 0.0078(14) 0.0103(14)
C6 0.040(2) 0.0200(15) 0.0226(16) 0.0046(12) 0.0096(14) 0.0086(14)
C7 0.044(2) 0.0223(16) 0.0273(17) 0.0082(13) 0.0099(16) 0.0089(15)
C8 0.042(2) 0.0225(17) 0.0318(19) 0.0068(14) 0.0126(16) 0.0055(15)
C9 0.042(2) 0.0234(17) 0.0272(17) 0.0061(13) 0.0122(16) 0.0075(15)
C10 0.039(2) 0.0243(17) 0.0344(19) 0.0057(14) 0.0167(16) 0.0073(15)
C11 0.042(2) 0.0239(17) 0.0347(19) 0.0058(14) 0.0175(17) 0.0106(15)
C12 0.047(2) 0.031(2) 0.061(3) 0.0148(19) 0.031(2) 0.0144(18)
C13 0.051(3) 0.0272(19) 0.054(3) 0.0132(18) 0.030(2) 0.0176(18)
C14 0.044(2) 0.0225(17) 0.0298(18) 0.0067(14) 0.0182(16) 0.0135(15)
C15 0.041(2) 0.0212(16) 0.0235(16) 0.0054(12) 0.0131(15) 0.0135(14)
C16 0.0396(19) 0.0183(15) 0.0201(15) 0.0040(12) 0.0104(14) 0.0107(14)
C17 0.040(2) 0.0190(15) 0.0266(17) 0.0036(13) 0.0106(15) 0.0085(14)
C18 0.0371(19) 0.0195(16) 0.0264(17) 0.0054(13) 0.0097(15) 0.0080(14)
C19 0.0336(18) 0.0189(15) 0.0210(15) 0.0034(12) 0.0051(13) 0.0073(13)
C20 0.0295(17) 0.0206(16) 0.0254(16) 0.0063(12) 0.0061(13) 0.0076(13)
C21 0.040(2) 0.0192(16) 0.0287(17) 0.0082(13) 0.0132(15) 0.0101(14)
C22 0.045(2) 0.0226(17) 0.0277(18) 0.0067(14) 0.0119(16) 0.0109(15)
C23 0.043(2) 0.0220(17) 0.038(2) 0.0062(15) 0.0185(17) 0.0113(15)
C24 0.039(2) 0.0230(17) 0.050(2) 0.0111(16) 0.0172(19) 0.0131(15)
C25 0.0313(19) 0.0296(19) 0.043(2) 0.0155(16) 0.0101(17) 0.0079(15)
C26 0.0353(19) 0.0230(17) 0.0335(19) 0.0095(14) 0.0102(16) 0.0051(14)
C27 0.056(3) 0.0222(18) 0.042(2) 0.0024(16) 0.014(2) 0.0130(17)
C28 0.098(5) 0.024(2) 0.045(3) 0.0017(18) 0.026(3) -0.002(2)
C29 0.061(4) 0.046(3) 0.117(6) -0.037(4) -0.023(4) 0.019(3)
C30 0.110(5) 0.044(3) 0.043(3) 0.004(2) 0.038(3) 0.006(3)
C31 0.034(2) 0.037(2) 0.054(3) 0.020(2) 0.0011(19) 0.0078(18)
C32 0.076(6) 0.046(4) 0.085(7) 0.015(4) -0.020(5) 0.028(4)
C33 0.036(4) 0.080(6) 0.056(5) 0.026(4) 0.002(3) -0.009(4)
C34 0.049(4) 0.071(5) 0.043(4) 0.022(4) 0.000(3) 0.010(4)
C35 0.040(2) 0.0251(17) 0.037(2) 0.0097(15) 0.0169(17) 0.0095(15)
C36 0.039(2) 0.0272(18) 0.036(2) 0.0067(15) 0.0112(17) 0.0102(16)
C37 0.038(2) 0.0263(18) 0.041(2) 0.0085(16) 0.0099(17) 0.0084(15)
C38 0.039(2) 0.031(2) 0.045(2) 0.0147(17) 0.0168(18) 0.0087(16)
C39 0.046(2) 0.0306(19) 0.040(2) 0.0105(16) 0.0208(19) 0.0098(17)
C40 0.043(2) 0.0271(18) 0.040(2) 0.0046(16) 0.0184(18) 0.0055(16)
C41 0.043(2) 0.028(2) 0.052(3) 0.0047(18) 0.012(2) 0.0037(17)
C42 0.062(3) 0.046(3) 0.052(3) 0.005(2) -0.006(3) 0.000(2)
C43 0.070(4) 0.059(4) 0.112(6) -0.022(4) 0.050(4) -0.027(3)
C44 0.068(3) 0.028(2) 0.059(3) 0.008(2) 0.011(3) 0.012(2)
C45 0.060(3) 0.037(2) 0.050(3) 0.006(2) 0.030(2) 0.009(2)
C46 0.075(4) 0.057(3) 0.073(4) 0.007(3) 0.050(3) 0.007(3)
C47 0.078(4) 0.069(4) 0.045(3) 0.001(3) 0.029(3) 0.003(3)
C48 0.091(5) 0.040(3) 0.077(4) 0.006(3) 0.051(4) 0.019(3)
C49 0.040(2) 0.0210(16) 0.0274(17) 0.0062(13) 0.0161(15) 0.0123(14)
C50 0.038(2) 0.0244(17) 0.0284(17) 0.0058(13) 0.0144(15) 0.0102(15)
C51 0.037(2) 0.0269(18) 0.0315(18) 0.0091(14) 0.0159(16) 0.0130(15)
C52 0.044(2) 0.0225(17) 0.0350(19) 0.0057(14) 0.0191(17) 0.0130(15)
C53 0.045(2) 0.0230(17) 0.0286(18) 0.0024(14) 0.0168(16) 0.0108(15)
C54 0.042(2) 0.0258(17) 0.0261(17) 0.0056(14) 0.0135(16) 0.0137(15)
C55 0.039(2) 0.034(2) 0.035(2) 0.0107(16) 0.0140(17) 0.0173(17)
C56 0.053(3) 0.041(2) 0.057(3) 0.014(2) 0.014(2) 0.026(2)
C57 0.052(3) 0.065(3) 0.040(2) 0.019(2) 0.018(2) 0.027(2)
C58 0.040(2) 0.052(3) 0.056(3) 0.018(2) 0.018(2) 0.012(2)
C59 0.050(2) 0.030(2) 0.034(2) -0.0045(16) 0.0150(19) 0.0100(18)
C60 0.067(4) 0.063(3) 0.040(3) -0.011(2) 0.024(3) 0.006(3)
C61 0.058(3) 0.049(3) 0.055(3) -0.015(2) 0.000(3) 0.015(2)
C62 0.072(4) 0.032(2) 0.054(3) -0.004(2) 0.019(3) -0.004(2)
C63 0.0270(17) 0.0202(15) 0.0347(19) 0.0049(13) 0.0052(14) 0.0074(13)
C64 0.0297(19) 0.0273(18) 0.052(2) 0.0104(17) 0.0065(18) 0.0121(15)
C65 0.0274(19) 0.032(2) 0.069(3) 0.009(2) 0.012(2) 0.0113(16)
C66 0.034(2) 0.031(2) 0.059(3) 0.0060(19) 0.021(2) 0.0083(16)
C67 0.0313(19) 0.0272(18) 0.040(2) 0.0049(15) 0.0136(16) 0.0088(15)
C68 0.0276(17) 0.0310(18) 0.0208(15) 0.0064(13) 0.0069(13) 0.0089(14)
C69 0.0286(18) 0.040(2) 0.0290(18) 0.0076(15) 0.0102(15) 0.0102(16)
C70 0.034(2) 0.047(2) 0.0306(19) 0.0090(17) 0.0125(16) 0.0209(18)
C71 0.038(2) 0.035(2) 0.0257(17) 0.0067(15) 0.0111(15) 0.0205(16)
C72 0.0317(18) 0.0277(17) 0.0205(15) 0.0052(13) 0.0078(13) 0.0138(14)
C73 0.0287(17) 0.0305(18) 0.0217(16) 0.0051(13) 0.0075(13) 0.0080(14)
C74 0.0312(19) 0.036(2) 0.0306(19) 0.0079(15) 0.0093(15) 0.0035(15)
C75 0.044(2) 0.0288(19) 0.033(2) 0.0065(15) 0.0079(17) -0.0013(16)
C76 0.047(2) 0.0238(17) 0.0273(18) 0.0028(14) 0.0082(16) 0.0059(16)
C77 0.0355(19) 0.0251(17) 0.0258(17) 0.0045(13) 0.0094(15) 0.0092(14)
C78 0.0331(18) 0.0255(17) 0.0200(15) 0.0028(12) 0.0062(13) 0.0120(14)
C79 0.044(2) 0.0260(18) 0.0238(17) 0.0056(13) 0.0085(15) 0.0150(16)
C80 0.057(3) 0.0223(17) 0.0314(19) 0.0075(14) 0.0140(18) 0.0090(17)
C81 0.047(2) 0.0274(19) 0.044(2) 0.0087(17) 0.017(2) 0.0049(17)
C82 0.036(2) 0.0261(18) 0.039(2) 0.0074(15) 0.0144(17) 0.0085(15)
C1S 0.047(3) 0.077(4) 0.043(3) 0.004(3) 0.011(2) -0.011(3)
C2S 0.077(4) 0.040(3) 0.061(3) 0.006(2) -0.010(3) 0.003(3)
C3S 0.156(7) 0.067(4) 0.087(5) 0.009(4) 0.059(5) -0.010(5)
C4S 0.095(6) 0.232(10) 0.118(7) 0.086(7) 0.060(5) 0.056(6)
C5S 0.134(11) 0.177(14) 0.063(5) 0.024(7) 0.002(6) 0.020(8)
Cl1 0.0347(4) 0.0284(4) 0.0243(4) 0.0056(3) 0.0108(3) 0.0115(3)
Cl2 0.0554(7) 0.0627(8) 0.0428(6) -0.0006(6) 0.0130(5) -0.0027(6)
Cl3 0.0480(7) 0.0850(11) 0.0621(8) -0.0151(8) 0.0174(6) 0.0192(7)
Cl5 0.1133(18) 0.0906(15) 0.1189(19) 0.0171(13) 0.0586(15) 0.0205(13)
Cl6 0.152(3) 0.152(3) 0.105(2) 0.0139(19) 0.0392(19) -0.013(2)
Cl7 0.147(2) 0.134(2) 0.0851(16) 0.0494(16) -0.0206(16) -0.0447(19)
F1 0.106(6) 0.115(6) 0.090(6) -0.023(4) 0.005(4) 0.025(5)
F2 0.137(10) 0.135(10) 0.34(2) -0.045(13) 0.184(14) 0.007(8)
F3 0.156(11) 0.112(8) 0.146(9) 0.058(7) -0.012(9) 0.050(8)
F4 0.112(6) 0.079(5) 0.111(7) -0.041(5) 0.047(6) -0.029(5)
F5 0.164(10) 0.182(12) 0.172(12) 0.130(11) 0.068(9) 0.117(10)
F6 0.054(4) 0.211(17) 0.160(12) -0.008(10) 0.021(6) 0.030(7)
N1 0.0351(16) 0.0183(13) 0.0231(14) 0.0057(11) 0.0080(12) 0.0092(11)
N2 0.0397(17) 0.0197(14) 0.0264(15) 0.0058(11) 0.0121(13) 0.0094(12)
N3 0.0384(17) 0.0204(14) 0.0277(15) 0.0053(11) 0.0136(13) 0.0098(12)
N4 0.0347(16) 0.0159(12) 0.0225(13) 0.0046(10) 0.0094(12) 0.0098(11)
N7 0.0287(15) 0.0238(14) 0.0214(13) 0.0045(11) 0.0070(11) 0.0073(11)
N6 0.0268(14) 0.0256(14) 0.0188(13) 0.0046(11) 0.0071(11) 0.0099(11)
N8 0.0319(16) 0.0254(14) 0.0244(14) 0.0043(11) 0.0098(12) 0.0102(12)
N5 0.0272(14) 0.0185(13) 0.0318(15) 0.0036(11) 0.0084(12) 0.0075(11)
P1 0.0406(7) 0.0584(8) 0.0596(8) 0.0188(7) 0.0160(6) 0.0082(6)
Ru1 0.02442(15) 0.01856(15) 0.02272(15) 0.00439(10) 0.00730(11) 0.00857(10)
C33T 0.075(11) 0.078(10) 0.074(10) 0.021(8) 0.009(8) 0.018(8)
C32T 0.076(11) 0.093(12) 0.086(12) 0.015(8) 0.021(8) 0.026(9)
C34T 0.088(12) 0.093(12) 0.081(11) 0.030(9) 0.018(8) 0.021(9)
F2T 0.090(15) 0.31(5) 0.38(6) 0.28(5) -0.13(2) -0.07(2)
F1T 0.105(10) 0.086(9) 0.089(8) 0.041(7) 0.056(7) -0.030(6)
F3T 0.147(16) 0.057(10) 0.23(2) -0.026(13) 0.052(18) 0.003(10)
F6T 0.101(14) 0.149(17) 0.21(2) 0.008(17) 0.107(14) -0.030(12)
F4T 0.146(16) 0.098(12) 0.167(16) 0.084(12) 0.026(13) -0.019(11)
F5T 0.29(4) 0.21(4) 0.046(9) 0.010(15) 0.017(15) -0.10(3)

loop_
_atom_type_symbol
_atom_type_description
_atom_type_scat_dispersion_real
_atom_type_scat_dispersion_imag
_atom_type_scat_source
C C 0.0033 0.0016 'International Tables Vol C Tables 4.2.6.8 and 6.1.1.4'
H H 0.0000 0.0000 'International Tables Vol C Tables 4.2.6.8 and 6.1.1.4'
N N 0.0061 0.0033 'International Tables Vol C Tables 4.2.6.8 and 6.1.1.4'
F F 0.0171 0.0103 'International Tables Vol C Tables 4.2.6.8 and 6.1.1.4'
P P 0.1023 0.0942 'International Tables Vol C Tables 4.2.6.8 and 6.1.1.4'
Cl Cl 0.1484 0.1585 'International Tables Vol C Tables 4.2.6.8 and 6.1.1.4'
Ru Ru -1.2594 0.8363 'International Tables Vol C Tables 4.2.6.8 and 6.1.1.4'
O O 0.0106 0.0060 'International Tables Vol C Tables 4.2.6.8 and 6.1.1.4'

loop_
_geom_angle_atom_site_label_1
_geom_angle_atom_site_label_2
_geom_angle_atom_site_label_3
_geom_angle
_geom_angle_site_symmetry_1
_geom_angle_site_symmetry_3
N1 C1 C20 124.9(3) . .
N1 C1 C2 110.0(3) . .
C20 C1 C2 123.1(4) . .
N1 C1 Ru1 119.4(2) . .
C20 C1 Ru1 70.3(2) . .
C2 C1 Ru1 96.9(2) . .
C3 C2 C1 106.8(3) . .
C3 C2 C63 129.3(3) . .
C1 C2 C63 122.1(3) . .
C2 C3 C4 106.6(3) . .
C2 C3 H3 126.7 . .
C4 C3 H3 126.7 . .
N1 C4 C5 125.1(3) . .
N1 C4 C3 111.8(3) . .
C5 C4 C3 123.0(3) . .
C6 C5 C4 124.1(3) . .
C6 C5 C21 117.3(3) . .
C4 C5 C21 118.4(3) . .
N2 C6 C5 126.4(3) . .
N2 C6 C7 106.7(3) . .
C5 C6 C7 126.8(3) . .
C8 C7 C6 108.8(3) . .
C8 C7 H7 125.6 . .
C6 C7 H7 125.6 . .
C7 C8 C9 107.8(4) . .
C7 C8 H8 126.1 . .
C9 C8 H8 126.1 . .
N2 C9 C10 126.9(4) . .
N2 C9 C8 106.3(3) . .
C10 C9 C8 126.7(4) . .
C9 C10 C11 125.0(4) . .
C9 C10 C35 116.5(3) . .
C11 C10 C35 118.3(3) . .
N3 C11 C10 126.0(4) . .
N3 C11 C12 111.8(3) . .
C10 C11 C12 122.2(4) . .
C13 C12 C11 106.3(4) . .
C13 C12 H12 126.9 . .
C11 C12 H12 126.9 . .
C12 C13 C14 106.9(4) . .
C12 C13 H13 126.5 . .
C14 C13 H13 126.5 . .
N3 C14 C15 125.6(4) . .
N3 C14 C13 109.9(3) . .
C15 C14 C13 124.5(3) . .
C14 C15 C16 125.5(3) . .
C14 C15 C49 118.1(3) . .
C16 C15 C49 116.4(3) . .
N4 C16 C15 124.4(3) . .
N4 C16 C17 106.6(3) . .
C15 C16 C17 128.8(3) . .
C18 C17 C16 108.4(3) . .
C18 C17 H17 125.8 . .
C16 C17 H17 125.8 . .
C17 C18 C19 107.3(3) . .
C17 C18 H18 126.4 . .
C19 C18 H18 126.4 . .
N4 C19 C18 107.8(3) . .
N4 C19 C20 126.4(3) . .
C18 C19 C20 125.5(4) . .
C1 C20 C19 124.7(4) . .
C1 C20 Ru1 74.0(2) . .
C19 C20 Ru1 116.5(2) . .
C1 C20 H20 117.6 . .
C19 C20 H20 117.6 . .
Ru1 C20 H20 79.4 . .
C26 C21 C22 119.7(3) . .
C26 C21 C5 120.8(3) . .
C22 C21 C5 119.4(3) . .
C23 C22 C21 121.4(4) . .
C23 C22 H22 119.3 . .
C21 C22 H22 119.3 . .
C24 C23 C22 117.3(4) . .
C24 C23 C27 122.8(4) . .
C22 C23 C27 119.8(4) . .
C23 C24 C25 123.1(4) . .
C23 C24 H24 118.4 . .
C25 C24 H24 118.4 . .
C24 C25 C26 117.9(4) . .
C24 C25 C31 122.8(4) . .
C26 C25 C31 119.3(4) . .
C21 C26 C25 120.6(4) . .
C21 C26 H26 119.7 . .
C25 C26 H26 119.7 . .
C30 C27 C28 109.1(4) . .
C30 C27 C29 107.1(6) . .
C28 C27 C29 109.0(5) . .
C30 C27 C23 108.4(4) . .
C28 C27 C23 111.3(4) . .
C29 C27 C23 111.9(4) . .
C27 C28 H28A 109.5 . .
C27 C28 H28B 109.5 . .
H28A C28 H28B 109.5 . .
C27 C28 H28C 109.5 . .
H28A C28 H28C 109.5 . .
H28B C28 H28C 109.5 . .
C27 C29 H29A 109.5 . .
C27 C29 H29B 109.5 . .
H29A C29 H29B 109.5 . .
C27 C29 H29C 109.5 . .
H29A C29 H29C 109.5 . .
H29B C29 H29C 109.5 . .
C27 C30 H30A 109.5 . .
C27 C30 H30B 109.5 . .
H30A C30 H30B 109.5 . .
C27 C30 H30C 109.5 . .
H30A C30 H30C 109.5 . .
H30B C30 H30C 109.5 . .
C33T C31 C32 128.4(12) . .
C33T C31 C34T 108.1(19) . .
C32 C31 C34T 54.3(14) . .
C33T C31 C33 49.2(13) . .
C32 C31 C33 111.9(7) . .
C34T C31 C33 142.6(13) . .
C33T C31 C25 117.0(11) . .
C32 C31 C25 114.6(5) . .
C34T C31 C25 107.6(13) . .
C33 C31 C25 109.5(4) . .
C33T C31 C34 57.6(14) . .
C32 C31 C34 105.8(7) . .
C34T C31 C34 56.4(14) . .
C33 C31 C34 106.4(6) . .
C25 C31 C34 108.1(4) . .
C33T C31 C32T 112.2(18) . .
C32 C31 C32T 50.0(13) . .
C34T C31 C32T 104.1(19) . .
C33 C31 C32T 69.3(14) . .
C25 C31 C32T 107.0(12) . .
C34 C31 C32T 143.8(13) . .
C31 C32 H32A 109.5 . .
C31 C32 H32B 109.5 . .
C31 C32 H32C 109.5 . .
C31 C33 H33A 109.5 . .
C31 C33 H33B 109.5 . .
C31 C33 H33C 109.5 . .
C31 C34 H34A 109.5 . .
C31 C34 H34B 109.5 . .
C31 C34 H34C 109.5 . .
C36 C35 C40 119.1(4) . .
C36 C35 C10 121.3(4) . .
C40 C35 C10 119.5(4) . .
C35 C36 C37 121.3(4) . .
C35 C36 H36 119.4 . .
C37 C36 H36 119.4 . .
C36 C37 C38 118.1(4) . .
C36 C37 C41 119.7(4) . .
C38 C37 C41 122.1(4) . .
C39 C38 C37 122.1(4) . .
C39 C38 H38 119.0 . .
C37 C38 H38 119.0 . .
C40 C39 C38 117.7(4) . .
C40 C39 C45 118.7(4) . .
C38 C39 C45 123.5(4) . .
C39 C40 C35 121.6(4) . .
C39 C40 H40 119.2 . .
C35 C40 H40 119.2 . .
C43 C41 C42 108.3(5) . .
C43 C41 C37 113.0(4) . .
C42 C41 C37 110.0(4) . .
C43 C41 C44 109.8(5) . .
C42 C41 C44 107.8(5) . .
C37 C41 C44 107.8(4) . .
C41 C42 H42A 109.5 . .
C41 C42 H42B 109.5 . .
H42A C42 H42B 109.5 . .
C41 C42 H42C 109.5 . .
H42A C42 H42C 109.5 . .
H42B C42 H42C 109.5 . .
C41 C43 H43A 109.5 . .
C41 C43 H43B 109.5 . .
H43A C43 H43B 109.5 . .
C41 C43 H43C 109.5 . .
H43A C43 H43C 109.5 . .
H43B C43 H43C 109.5 . .
C41 C44 H44A 109.5 . .
C41 C44 H44B 109.5 . .
H44A C44 H44B 109.5 . .
C41 C44 H44C 109.5 . .
H44A C44 H44C 109.5 . .
H44B C44 H44C 109.5 . .
C46 C45 C47 108.4(5) . .
C46 C45 C48 109.8(5) . .
C47 C45 C48 108.4(5) . .
C46 C45 C39 112.0(4) . .
C47 C45 C39 110.8(5) . .
C48 C45 C39 107.5(4) . .
C45 C46 H46A 109.5 . .
C45 C46 H46B 109.5 . .
H46A C46 H46B 109.5 . .
C45 C46 H46C 109.5 . .
H46A C46 H46C 109.5 . .
H46B C46 H46C 109.5 . .
C45 C47 H47A 109.5 . .
C45 C47 H47B 109.5 . .
H47A C47 H47B 109.5 . .
C45 C47 H47C 109.5 . .
H47A C47 H47C 109.5 . .
H47B C47 H47C 109.5 . .
C45 C48 H48A 109.5 . .
C45 C48 H48B 109.5 . .
H48A C48 H48B 109.5 . .
C45 C48 H48C 109.5 . .
H48A C48 H48C 109.5 . .
H48B C48 H48C 109.5 . .
C50 C49 C54 119.7(3) . .
C50 C49 C15 120.5(3) . .
C54 C49 C15 119.8(3) . .
C49 C50 C51 120.8(4) . .
C49 C50 H50 119.6 . .
C51 C50 H50 119.6 . .
C52 C51 C50 118.0(4) . .
C52 C51 C55 123.0(3) . .
C50 C51 C55 119.0(4) . .
C51 C52 C53 122.8(3) . .
C51 C52 H52 118.6 . .
C53 C52 H52 118.6 . .
C54 C53 C52 117.9(4) . .
C54 C53 C59 122.1(4) . .
C52 C53 C59 119.9(3) . .
C53 C54 C49 120.8(4) . .
C53 C54 H54 119.6 . .
C49 C54 H54 119.6 . .
C57 C55 C51 110.6(4) . .
C57 C55 C56 108.4(4) . .
C51 C55 C56 112.2(4) . .
C57 C55 C58 108.4(4) . .
C51 C55 C58 108.7(4) . .
C56 C55 C58 108.4(4) . .
C55 C56 H56A 109.5 . .
C55 C56 H56B 109.5 . .
H56A C56 H56B 109.5 . .
C55 C56 H56C 109.5 . .
H56A C56 H56C 109.5 . .
H56B C56 H56C 109.5 . .
C55 C57 H57A 109.5 . .
C55 C57 H57B 109.5 . .
H57A C57 H57B 109.5 . .
C55 C57 H57C 109.5 . .
H57A C57 H57C 109.5 . .
H57B C57 H57C 109.5 . .
C55 C58 H58A 109.5 . .
C55 C58 H58B 109.5 . .
H58A C58 H58B 109.5 . .
C55 C58 H58C 109.5 . .
H58A C58 H58C 109.5 . .
H58B C58 H58C 109.5 . .
C62 C59 C61 107.9(5) . .
C62 C59 C53 110.8(4) . .
C61 C59 C53 111.8(4) . .
C62 C59 C60 108.7(4) . .
C61 C59 C60 109.1(5) . .
C53 C59 C60 108.5(4) . .
C59 C60 H60A 109.5 . .
C59 C60 H60B 109.5 . .
H60A C60 H60B 109.5 . .
C59 C60 H60C 109.5 . .
H60A C60 H60C 109.5 . .
H60B C60 H60C 109.5 . .
C59 C61 H61A 109.5 . .
C59 C61 H61B 109.5 . .
H61A C61 H61B 109.5 . .
C59 C61 H61C 109.5 . .
H61A C61 H61C 109.5 . .
H61B C61 H61C 109.5 . .
C59 C62 H62A 109.5 . .
C59 C62 H62B 109.5 . .
H62A C62 H62B 109.5 . .
C59 C62 H62C 109.5 . .
H62A C62 H62C 109.5 . .
H62B C62 H62C 109.5 . .
N5 C63 C64 121.9(4) . .
N5 C63 C2 112.5(3) . .
C64 C63 C2 125.4(4) . .
C65 C64 C63 119.4(4) . .
C65 C64 H64 120.3 . .
C63 C64 H64 120.3 . .
C64 C65 C66 119.4(4) . .
C64 C65 H65 120.3 . .
C66 C65 H65 120.3 . .
C65 C66 C67 118.5(4) . .
C65 C66 H66 120.8 . .
C67 C66 H66 120.8 . .
N5 C67 C66 122.7(4) . .
N5 C67 H67 118.7 . .
C66 C67 H67 118.7 . .
N6 C68 C69 119.9(4) . .
N6 C68 C73 112.6(3) . .
C69 C68 C73 127.5(4) . .
C68 C69 C70 118.6(4) . .
C68 C69 H69 120.7 . .
C70 C69 H69 120.7 . .
C71 C70 C69 120.6(4) . .
C71 C70 H70 119.7 . .
C69 C70 H70 119.7 . .
C70 C71 C72 118.9(4) . .
C70 C71 H71 120.5 . .
C72 C71 H71 120.5 . .
N6 C72 C71 119.3(4) . .
N6 C72 C78 113.4(3) . .
C71 C72 C78 127.3(3) . .
N7 C73 C74 121.9(4) . .
N7 C73 C68 114.6(3) . .
C74 C73 C68 123.4(4) . .
C73 C74 C75 119.2(4) . .
C73 C74 H74 120.4 . .
C75 C74 H74 120.4 . .
C76 C75 C74 118.8(4) . .
C76 C75 H75 120.6 . .
C74 C75 H75 120.6 . .
C75 C76 C77 119.3(4) . .
C75 C76 H76 120.3 . .
C77 C76 H76 120.3 . .
N7 C77 C76 122.4(4) . .
N7 C77 H77 118.8 . .
C76 C77 H77 118.8 . .
N8 C78 C79 120.9(4) . .
N8 C78 C72 115.7(3) . .
C79 C78 C72 123.5(3) . .
C80 C79 C78 119.7(4) . .
C80 C79 H79 120.1 . .
C78 C79 H79 120.1 . .
C79 C80 C81 119.1(4) . .
C79 C80 H80 120.5 . .
C81 C80 H80 120.5 . .
C82 C81 C80 118.9(4) . .
C82 C81 H81 120.6 . .
C80 C81 H81 120.6 . .
N8 C82 C81 122.8(4) . .
N8 C82 H82 118.6 . .
C81 C82 H82 118.6 . .
C2I C1I O1I 43(2) . .
O1I C2I C1I 90(4) . .
O1I C2I C3I 107.8(13) . .
C1I C2I C3I 109(4) . .
C2I O1I C1I 47(3) . .
C2S C1S Cl2 110.9(4) . .
C2S C1S H1S1 109.5 . .
Cl2 C1S H1S1 109.5 . .
C2S C1S H1S2 109.5 . .
Cl2 C1S H1S2 109.5 . .
H1S1 C1S H1S2 108.0 . .
C1S C2S Cl3 111.4(4) . .
C1S C2S H2S1 109.3 . .
Cl3 C2S H2S1 109.3 . .
C1S C2S H2S2 109.3 . .
Cl3 C2S H2S2 109.3 . .
H2S1 C2S H2S2 108.0 . .
C4S C3S Cl5 105.0(7) . .
C3S C4S Cl6 93.1(8) . .
C5S C5S Cl7 98.6(14) 2_676 .
C10S C10S C11S 99.7(19) 2_557 .
C10S C10S Cl10 88.3(16) 2_557 2_557
C11S C10S Cl10 97.1(14) . 2_557
C10S C10S Cl10 50.1(12) 2_557 .
C11S C10S Cl10 91.0(11) . .
Cl10 C10S Cl10 138.4(10) 2_557 .
C13S C12S Cl9 71(4) . .
C12S C13S Cl8 161(7) . .
O2I C4I C6I 39.8(19) . .
O2I C6I C5I 119.2(13) . .
O2I C6I C4I 13.0(6) . .
C5I C6I C4I 112.4(11) . .
C4I O2I C6I 127(2) . .
C2T O1T C3T 54(7) . .
O1T C2T C1T 119(2) . .
O1T C2T C3T 84(10) . .
C1T C2T C3T 141(5) . .
C2T C3T O1T 42(4) . .
C10S Cl10 C10S 41.6(10) 2_557 .
C4 N1 C1 104.8(3) . .
C6 N2 C9 110.3(3) . .
C6 N2 H2 124.9 . .
C9 N2 H2 124.9 . .
C11 N3 C14 105.1(3) . .
C19 N4 C16 109.9(3) . .
C19 N4 H4 125.1 . .
C16 N4 H4 125.1 . .
C77 N7 C73 118.3(3) . .
C77 N7 Ru1 127.5(3) . .
C73 N7 Ru1 114.0(2) . .
C68 N6 C72 122.5(3) . .
C68 N6 Ru1 119.1(2) . .
C72 N6 Ru1 118.3(3) . .
C82 N8 C78 118.6(3) . .
C82 N8 Ru1 128.7(3) . .
C78 N8 Ru1 112.6(3) . .
C67 N5 C63 118.1(3) . .
C67 N5 Ru1 126.1(3) . .
C63 N5 Ru1 115.8(3) . .
F4T P1 F5T 93.5(15) . .
F4T P1 F2T 86.8(15) . .
F5T P1 F2T 122(3) . .
F4T P1 F3T 148.5(19) . .
F5T P1 F3T 105(2) . .
F2T P1 F3T 104.0(17) . .
F4T P1 F6T 154(2) . .
F5T P1 F6T 80.9(18) . .
F2T P1 F6T 75.4(18) . .
F3T P1 F6T 56.0(18) . .
F4T P1 F1T 37.1(13) . .
F5T P1 F1T 100.0(16) . .
F2T P1 F1T 112.9(16) . .
F3T P1 F1T 113.2(16) . .
F6T P1 F1T 168.6(17) . .
F4T P1 F2 122.3(15) . .
F5T P1 F2 87(2) . .
F2T P1 F2 47.5(16) . .
F3T P1 F2 84.6(13) . .
F6T P1 F2 32.9(13) . .
F1T P1 F2 158.1(13) . .
F4T P1 F5 110.1(12) . .
F5T P1 F5 48(2) . .
F2T P1 F5 159.8(15) . .
F3T P1 F5 67.5(13) . .
F6T P1 F5 85.0(15) . .
F1T P1 F5 87.1(10) . .
F2 P1 F5 112.4(11) . .
F4T P1 F4 109.3(13) . .
F5T P1 F4 151.4(19) . .
F2T P1 F4 77.5(17) . .
F3T P1 F4 47.2(13) . .
F6T P1 F4 85.1(13) . .
F1T P1 F4 89.1(10) . .
F2 P1 F4 94.7(8) . .
F5 P1 F4 105.7(8) . .
F4T P1 F3 49.5(10) . .
F5T P1 F3 124.5(19) . .
F2T P1 F3 38.9(11) . .
F3T P1 F3 128.5(15) . .
F6T P1 F3 114.2(15) . .
F1T P1 F3 74.8(11) . .
F2 P1 F3 84.1(11) . .
F5 P1 F3 159.5(8) . .
F4 P1 F3 84.0(7) . .
F4T P1 F6 54.2(14) . .
F5T P1 F6 93.6(18) . .
F2T P1 F6 129.8(16) . .
F3T P1 F6 98.5(14) . .
F6T P1 F6 150.6(15) . .
F1T P1 F6 18.5(11) . .
F2 P1 F6 176.6(10) . .
F5 P1 F6 70.3(8) . .
F4 P1 F6 86.5(7) . .
F3 P1 F6 92.8(9) . .
F4T P1 F1 60.3(13) . .
F5T P1 F1 41.4(16) . .
F2T P1 F1 93.8(17) . .
F3T P1 F1 145.4(16) . .
F6T P1 F1 101.9(14) . .
F1T P1 F1 85.7(11) . .
F2 P1 F1 86.0(7) . .
F5 P1 F1 85.7(7) . .
F4 P1 F1 167.2(7) . .
F3 P1 F1 83.3(7) . .
F6 P1 F1 92.1(7) . .
N6 Ru1 N7 78.71(13) . .
N6 Ru1 N8 79.74(13) . .
N7 Ru1 N8 156.03(13) . .
N6 Ru1 N5 177.37(12) . .
N7 Ru1 N5 102.09(12) . .
N8 Ru1 N5 99.91(12) . .
N6 Ru1 C20 91.74(12) . .
N7 Ru1 C20 112.29(12) . .
N8 Ru1 C20 78.68(12) . .
N5 Ru1 C20 85.64(13) . .
N6 Ru1 C1 98.36(12) . .
N7 Ru1 C1 79.21(12) . .
N8 Ru1 C1 114.37(12) . .
N5 Ru1 C1 79.39(13) . .
C20 Ru1 C1 35.69(12) . .
N6 Ru1 Cl1 93.21(9) . .
N7 Ru1 Cl1 85.28(9) . .
N8 Ru1 Cl1 85.57(9) . .
N5 Ru1 Cl1 89.36(9) . .
C20 Ru1 Cl1 162.38(10) . .
C1 Ru1 Cl1 158.38(9) . .
C31 C33T H33D 109.5 . .
C31 C33T H33E 109.5 . .
C31 C33T H33F 109.5 . .
C31 C32T H32D 109.5 . .
C31 C32T H32E 109.5 . .
C31 C32T H32F 109.5 . .
C31 C34T H34D 109.5 . .
C31 C34T H34E 109.5 . .
C31 C34T H34F 109.5 . .

loop_
_geom_bond_atom_site_label_1
_geom_bond_atom_site_label_2
_geom_bond_distance
_geom_bond_site_symmetry_2
C1 N1 1.396(5) .
C1 C20 1.422(5) .
C1 C2 1.460(5) .
C1 Ru1 2.342(4) .
C2 C3 1.348(5) .
C2 C63 1.462(6) .
C3 C4 1.449(5) .
C3 H3 0.9500 .
C4 N1 1.360(4) .
C4 C5 1.420(5) .
C5 C6 1.383(6) .
C5 C21 1.493(5) .
C6 N2 1.373(5) .
C6 C7 1.435(6) .
C7 C8 1.346(6) .
C7 H7 0.9500 .
C8 C9 1.455(5) .
C8 H8 0.9500 .
C9 N2 1.375(5) .
C9 C10 1.378(5) .
C10 C11 1.437(5) .
C10 C35 1.496(6) .
C11 N3 1.355(5) .
C11 C12 1.448(6) .
C12 C13 1.351(6) .
C12 H12 0.9500 .
C13 C14 1.453(6) .
C13 H13 0.9500 .
C14 N3 1.391(5) .
C14 C15 1.398(6) .
C15 C16 1.404(6) .
C15 C49 1.502(5) .
C16 N4 1.380(4) .
C16 C17 1.412(5) .
C17 C18 1.377(5) .
C17 H17 0.9500 .
C18 C19 1.414(5) .
C18 H18 0.9500 .
C19 N4 1.358(5) .
C19 C20 1.431(5) .
C20 Ru1 2.294(4) .
C20 H20 0.9500 .
C21 C26 1.384(6) .
C21 C22 1.397(5) .
C22 C23 1.390(5) .
C22 H22 0.9500 .
C23 C24 1.387(6) .
C23 C27 1.547(6) .
C24 C25 1.396(6) .
C24 H24 0.9500 .
C25 C26 1.397(5) .
C25 C31 1.537(6) .
C26 H26 0.9500 .
C27 C30 1.524(8) .
C27 C28 1.526(6) .
C27 C29 1.535(8) .
C28 H28A 0.9800 .
C28 H28B 0.9800 .
C28 H28C 0.9800 .
C29 H29A 0.9800 .
C29 H29B 0.9800 .
C29 H29C 0.9800 .
C30 H30A 0.9800 .
C30 H30B 0.9800 .
C30 H30C 0.9800 .
C31 C33T 1.45(2) .
C31 C32 1.488(8) .
C31 C34T 1.50(2) .
C31 C33 1.528(9) .
C31 C34 1.559(10) .
C31 C32T 1.60(2) .
C32 H32A 0.9800 .
C32 H32B 0.9800 .
C32 H32C 0.9800 .
C33 H33A 0.9800 .
C33 H33B 0.9800 .
C33 H33C 0.9800 .
C34 H34A 0.9800 .
C34 H34B 0.9800 .
C34 H34C 0.9800 .
C35 C36 1.385(6) .
C35 C40 1.397(6) .
C36 C37 1.392(6) .
C36 H36 0.9500 .
C37 C38 1.403(6) .
C37 C41 1.538(6) .
C38 C39 1.395(6) .
C38 H38 0.9500 .
C39 C40 1.393(6) .
C39 C45 1.543(6) .
C40 H40 0.9500 .
C41 C43 1.513(8) .
C41 C42 1.536(8) .
C41 C44 1.547(7) .
C42 H42A 0.9800 .
C42 H42B 0.9800 .
C42 H42C 0.9800 .
C43 H43A 0.9800 .
C43 H43B 0.9800 .
C43 H43C 0.9800 .
C44 H44A 0.9800 .
C44 H44B 0.9800 .
C44 H44C 0.9800 .
C45 C46 1.516(8) .
C45 C47 1.524(9) .
C45 C48 1.535(8) .
C46 H46A 0.9800 .
C46 H46B 0.9800 .
C46 H46C 0.9800 .
C47 H47A 0.9800 .
C47 H47B 0.9800 .
C47 H47C 0.9800 .
C48 H48A 0.9800 .
C48 H48B 0.9800 .
C48 H48C 0.9800 .
C49 C50 1.390(5) .
C49 C54 1.401(5) .
C50 C51 1.402(5) .
C50 H50 0.9500 .
C51 C52 1.386(6) .
C51 C55 1.527(6) .
C52 C53 1.396(6) .
C52 H52 0.9500 .
C53 C54 1.393(5) .
C53 C59 1.535(6) .
C54 H54 0.9500 .
C55 C57 1.525(6) .
C55 C56 1.529(6) .
C55 C58 1.546(7) .
C56 H56A 0.9800 .
C56 H56B 0.9800 .
C56 H56C 0.9800 .
C57 H57A 0.9800 .
C57 H57B 0.9800 .
C57 H57C 0.9800 .
C58 H58A 0.9800 .
C58 H58B 0.9800 .
C58 H58C 0.9800 .
C59 C62 1.530(7) .
C59 C61 1.533(7) .
C59 C60 1.538(7) .
C60 H60A 0.9800 .
C60 H60B 0.9800 .
C60 H60C 0.9800 .
C61 H61A 0.9800 .
C61 H61B 0.9800 .
C61 H61C 0.9800 .
C62 H62A 0.9800 .
C62 H62B 0.9800 .
C62 H62C 0.9800 .
C63 N5 1.360(5) .
C63 C64 1.385(5) .
C64 C65 1.381(7) .
C64 H64 0.9500 .
C65 C66 1.381(7) .
C65 H65 0.9500 .
C66 C67 1.398(6) .
C66 H66 0.9500 .
C67 N5 1.344(5) .
C67 H67 0.9500 .
C68 N6 1.351(5) .
C68 C69 1.379(5) .
C68 C73 1.472(5) .
C69 C70 1.401(6) .
C69 H69 0.9500 .
C70 C71 1.383(7) .
C70 H70 0.9500 .
C71 C72 1.391(5) .
C71 H71 0.9500 .
C72 N6 1.358(5) .
C72 C78 1.470(6) .
C73 N7 1.359(5) .
C73 C74 1.387(6) .
C74 C75 1.388(6) .
C74 H74 0.9500 .
C75 C76 1.383(7) .
C75 H75 0.9500 .
C76 C77 1.385(6) .
C76 H76 0.9500 .
C77 N7 1.344(5) .
C77 H77 0.9500 .
C78 N8 1.358(5) .
C78 C79 1.398(5) .
C79 C80 1.374(7) .
C79 H79 0.9500 .
C80 C81 1.384(7) .
C80 H80 0.9500 .
C81 C82 1.380(6) .
C81 H81 0.9500 .
C82 N8 1.343(5) .
C82 H82 0.9500 .
C3I C2I 1.412(18) .
C1I C2I 1.37(8) .
C1I O1I 1.87(8) .
C2I O1I 1.266(17) .
C1S C2S 1.487(10) .
C1S Cl2 1.791(6) .
C1S H1S1 0.9900 .
C1S H1S2 0.9900 .
C2S Cl3 1.795(8) .
C2S H2S1 0.9900 .
C2S H2S2 0.9900 .
C3S C4S 1.635(16) .
C3S Cl5 1.732(9) .
C4S Cl6 2.067(15) .
C5S C5S 1.46(3) 2_676
C5S Cl7 1.857(16) .
C10S C10S 1.43(3) 2_557
C10S C11S 1.48(2) .
C10S Cl10 1.66(2) 2_557
C10S Cl10 2.16(2) .
C12S C13S 1.51(3) .
C12S Cl9 1.602(18) .
C13S Cl8 2.17(5) .
C4I O2I 0.564(14) .
C4I C6I 1.99(2) .
C5I C6I 1.98(2) .
C6I O2I 1.60(2) .
O1T C2T 1.21(3) .
O1T C3T 1.8(2) .
C1T C2T 1.38(2) .
C2T C3T 1.47(3) .
Cl1 Ru1 2.3674(9) .
Cl10 C10S 1.66(2) 2_557
F1 P1 1.605(6) .
F2 P1 1.553(7) .
F3 P1 1.588(6) .
F4 P1 1.568(6) .
F5 P1 1.561(6) .
F6 P1 1.591(7) .
N2 H2 0.8800 .
N4 H4 0.8800 .
N7 Ru1 2.072(3) .
N6 Ru1 1.959(3) .
N8 Ru1 2.093(3) .
N5 Ru1 2.128(3) .
P1 F4T 1.501(8) .
P1 F5T 1.504(9) .
P1 F2T 1.506(9) .
P1 F3T 1.506(9) .
P1 F6T 1.516(9) .
P1 F1T 1.518(8) .
C33T H33D 0.9800 .
C33T H33E 0.9800 .
C33T H33F 0.9800 .
C32T H32D 0.9800 .
C32T H32E 0.9800 .
C32T H32F 0.9800 .
C34T H34D 0.9800 .
C34T H34E 0.9800 .
C34T H34F 0.9800 .
